data_7041654
loop_
_publ_author_name
'Zhang, Kun'
'Guo, Fu-Sheng'
'Wang, Yao-Yu'

_publ_section_title
;
 Two {Dy2} single-molecule magnets formed via an in situ reaction by
 capturing CO2 from atmosphere under ambient conditions.
;
_journal_issue 6
_journal_name_full 'Dalton transactions (Cambridge, England : 2003)'
_journal_page_first 1753
_journal_page_last 1756
_journal_paper_doi 10.1039/c6dt04751c
_journal_volume 46
_journal_year 2017
_chemical_formula_moiety 'C56 H56 Dy2 N6 O14'
_chemical_formula_sum 'C56 H56 Dy2 N6 O14'
_chemical_formula_weight 1362.06
_space_group_crystal_system monoclinic
_space_group_IT_number 14
_space_group_name_Hall '-P 2yn'
_space_group_name_H-M_alt 'P 1 21/n 1'
_symmetry_space_group_name_Hall '-P 2yn'
_symmetry_space_group_name_H-M 'P 1 21/n 1'
_atom_sites_solution_hydrogens geom
_audit_creation_method SHELXL-2014/7
_audit_update_record
;
2016-12-16 deposited with the CCDC.
2017-01-09 downloaded from the CCDC.
;
_cell_angle_alpha 90
_cell_angle_beta 106.3400(10)
_cell_angle_gamma 90
_cell_formula_units_Z 2
_cell_length_a 12.6016(12)
_cell_length_b 12.8099(12)
_cell_length_c 17.3797(17)
_cell_measurement_reflns_used 8499
_cell_measurement_temperature 296(2)
_cell_measurement_theta_max 30.64
_cell_measurement_theta_min 2.32
_cell_volume 2692.2(4)
_computing_cell_refinement 'Bruker SMART'
_computing_data_collection 'Bruker SMART APEX II'
_computing_data_reduction 'Bruker SAINT'
_computing_molecular_graphics 'SHELXL-2014/7 (Sheldrick, 2014)'
_computing_publication_material 'SHELXL-2014/7 (Sheldrick, 2014)'
_computing_structure_refinement 'SHELXL-2014/7 (Sheldrick, 2014)'
_computing_structure_solution 'SHELXL-2014/7 (Sheldrick, 2014)'
_diffrn_ambient_temperature 296(2)
_diffrn_measured_fraction_theta_full 0.987
_diffrn_measured_fraction_theta_max 0.988
_diffrn_measurement_device_type 'CCD area detector'
_diffrn_measurement_method 'phi and omega scans'
_diffrn_radiation_type MoK\a
_diffrn_radiation_wavelength 0.71073
_diffrn_reflns_av_R_equivalents 0.0229
_diffrn_reflns_av_unetI/netI 0.0287
_diffrn_reflns_Laue_measured_fraction_full 0.987
_diffrn_reflns_Laue_measured_fraction_max 0.988
_diffrn_reflns_limit_h_max 15
_diffrn_reflns_limit_h_min -15
_diffrn_reflns_limit_k_max 15
_diffrn_reflns_limit_k_min -7
_diffrn_reflns_limit_l_max 20
_diffrn_reflns_limit_l_min -21
_diffrn_reflns_number 13997
_diffrn_reflns_point_group_measured_fraction_full 0.987
_diffrn_reflns_point_group_measured_fraction_max 0.988
_diffrn_reflns_theta_full 25.242
_diffrn_reflns_theta_max 25.995
_diffrn_reflns_theta_min 2.005
_diffrn_source 'sealed tube'
_exptl_absorpt_coefficient_mu 2.827
_exptl_absorpt_correction_T_max 0.6765
_exptl_absorpt_correction_T_min 0.5157
_exptl_absorpt_correction_type multi-scan
_exptl_absorpt_process_details 'SADABS V2012/1(Bruker AXS Inc.)'
_exptl_crystal_colour 'light yellow'
_exptl_crystal_density_diffrn 1.680
_exptl_crystal_density_method 'not measured'
_exptl_crystal_description rhombus
_exptl_crystal_F_000 1356
_exptl_crystal_size_max 0.270
_exptl_crystal_size_mid 0.180
_exptl_crystal_size_min 0.150
_refine_diff_density_max 1.278
_refine_diff_density_min -0.398
_refine_diff_density_rms 0.096
_refine_ls_extinction_method none
_refine_ls_goodness_of_fit_ref 1.088
_refine_ls_hydrogen_treatment constr
_refine_ls_matrix_type full
_refine_ls_number_parameters 352
_refine_ls_number_reflns 5227
_refine_ls_number_restraints 0
_refine_ls_restrained_S_all 1.088
_refine_ls_R_factor_all 0.0377
_refine_ls_R_factor_gt 0.0290
_refine_ls_shift/su_max 0.000
_refine_ls_shift/su_mean 0.000
_refine_ls_structure_factor_coef Fsqd
_refine_ls_weighting_details 'w=1/[\s^2^(Fo^2^)+(0.0380P)^2^+2.9306P] where P=(Fo^2^+2Fc^2^)/3'
_refine_ls_weighting_scheme calc
_refine_ls_wR_factor_gt 0.0716
_refine_ls_wR_factor_ref 0.0780
_reflns_Friedel_coverage 0.000
_reflns_number_gt 4401
_reflns_number_total 5227
_reflns_threshold_expression 'I > 2\s(I)'
_cod_data_source_file c6dt04751c2.cif
_cod_data_source_block 2
_cod_depositor_comments
;
The following automatic conversions were performed:

'_exptl_absorpt_correction_type' value 'Multi-scan' changed to
'multi-scan' according to
/usr/data/users/saulius/crontab/automatic-downloads/rss-feeds/RSC/lib/dictionaries/cif_core.dic
dictionary named 'cif_core.dic' version 2.4.2 from 2011-04-26.

Automatic conversion script
Id: cif_fix_values 4268 2015-11-12 08:31:59Z antanas 

 Adding full bibliography for 7041653--7041654.cif.
;
_cod_database_code 7041654
_shelx_shelxl_version_number 2014/7
_shelx_space_group_comment
;
The symmetry employed for this shelxl refinement is uniquely defined
by the following loop, which should always be used as a source of
symmetry information in preference to the above space-group names.
They are only intended as comments.
;
_shelx_estimated_absorpt_t_min 0.516
_shelx_estimated_absorpt_t_max 0.676

loop_
_space_group_symop_operation_xyz
'x, y, z'
'-x+1/2, y+1/2, -z+1/2'
'-x, -y, -z'
'x-1/2, -y-1/2, z-1/2'

loop_
_atom_site_label
_atom_site_type_symbol
_atom_site_fract_x
_atom_site_fract_y
_atom_site_fract_z
_atom_site_U_iso_or_equiv
_atom_site_adp_type
_atom_site_occupancy
_atom_site_site_symmetry_order
_atom_site_calc_flag
_atom_site_refinement_flags_posn
_atom_site_refinement_flags_adp
Dy1 Dy 0.91892(2) 0.12366(2) 0.96643(2) 0.03063(8) Uani 1 1 d . .
N1 N 1.0486(3) 0.2720(2) 0.9735(2) 0.0399(8) Uani 1 1 d . .
N2 N 1.0024(3) 0.3660(2) 0.9858(3) 0.0516(10) Uani 1 1 d . .
H2A H 1.0432 0.4198 1.0024 0.062 Uiso 1 1 calc R U
N3 N 1.0303(4) 0.1818(3) 1.2372(2) 0.0594(11) Uani 1 1 d . .
O1 O 1.0950(2) 0.04894(18) 0.98808(15) 0.0312(5) Uani 1 1 d . .
O2 O 0.8382(2) 0.2845(2) 0.95425(19) 0.0476(7) Uani 1 1 d . .
O3 O 0.8483(3) 0.4579(2) 0.9742(2) 0.0636(9) Uani 1 1 d . .
O4 O 1.2312(2) -0.0973(2) 0.96640(17) 0.0411(6) Uani 1 1 d . .
O5 O 0.9458(2) 0.1227(2) 0.84193(17) 0.0453(7) Uani 1 1 d . .
O6 O 0.7580(2) 0.0683(2) 0.87562(16) 0.0419(6) Uani 1 1 d . .
O7 O 0.9847(2) 0.1634(3) 1.10466(18) 0.0503(7) Uani 1 1 d . .
C1 C 1.1848(3) 0.0794(3) 0.9673(2) 0.0346(8) Uani 1 1 d . .
C2 C 1.2593(3) 0.0035(3) 0.9549(2) 0.0379(9) Uani 1 1 d . .
C3 C 1.3524(4) 0.0291(4) 0.9322(3) 0.0544(11) Uani 1 1 d . .
H3A H 1.3992 -0.0232 0.9239 0.065 Uiso 1 1 calc R U
C4 C 1.3760(4) 0.1319(4) 0.9221(4) 0.0647(14) Uani 1 1 d . .
H4A H 1.4380 0.1495 0.9057 0.078 Uiso 1 1 calc R U
C5 C 1.3086(4) 0.2080(4) 0.9359(3) 0.0586(13) Uani 1 1 d . .
H5A H 1.3271 0.2774 0.9308 0.070 Uiso 1 1 calc R U
C6 C 1.2117(3) 0.1853(3) 0.9577(2) 0.0414(9) Uani 1 1 d . .
C7 C 1.1485(4) 0.2741(3) 0.9699(3) 0.0461(10) Uani 1 1 d . .
H7A H 1.1833 0.3388 0.9756 0.055 Uiso 1 1 calc R U
C8 C 0.8893(4) 0.3714(3) 0.9707(3) 0.0468(10) Uani 1 1 d . .
C9 C 1.3062(5) -0.1781(4) 0.9587(4) 0.0781(18) Uani 1 1 d . .
H9A H 1.2772 -0.2447 0.9682 0.117 Uiso 1 1 calc R U
H9B H 1.3150 -0.1767 0.9056 0.117 Uiso 1 1 calc R U
H9C H 1.3766 -0.1671 0.9972 0.117 Uiso 1 1 calc R U
C10 C 1.0764(4) 0.1090(4) 0.7414(3) 0.0605(13) Uani 1 1 d . .
H10A H 1.1081 0.1183 0.7962 0.073 Uiso 1 1 calc R U
C11 C 1.1434(5) 0.1073(5) 0.6901(4) 0.0758(17) Uani 1 1 d . .
H11A H 1.2195 0.1152 0.7105 0.091 Uiso 1 1 calc R U
C12 C 1.0965(6) 0.0937(5) 0.6089(4) 0.0776(17) Uani 1 1 d . .
H12A H 1.1406 0.0911 0.5742 0.093 Uiso 1 1 calc R U
C13 C 0.9844(6) 0.0841(5) 0.5803(3) 0.0780(16) Uani 1 1 d . .
H13A H 0.9529 0.0764 0.5254 0.094 Uiso 1 1 calc R U
C14 C 0.9166(5) 0.0854(5) 0.6299(3) 0.0666(14) Uani 1 1 d . .
H14A H 0.8404 0.0785 0.6088 0.080 Uiso 1 1 calc R U
C15 C 0.9631(4) 0.0971(3) 0.7118(3) 0.0451(10) Uani 1 1 d . .
C16 C 0.8957(3) 0.0956(3) 0.7706(2) 0.0396(9) Uani 1 1 d . .
C17 C 0.7855(3) 0.0624(3) 0.7474(2) 0.0419(9) Uani 1 1 d . .
H17A H 0.7527 0.0479 0.6935 0.050 Uiso 1 1 calc R U
C18 C 0.7223(3) 0.0501(3) 0.8011(2) 0.0396(9) Uani 1 1 d . .
C19 C 0.6074(3) 0.0057(3) 0.7727(3) 0.0454(10) Uani 1 1 d . .
C20 C 0.5358(4) 0.0299(4) 0.6984(3) 0.0590(12) Uani 1 1 d . .
H20A H 0.5578 0.0752 0.6640 0.071 Uiso 1 1 calc R U
C21 C 0.4320(4) -0.0139(6) 0.6760(4) 0.0806(18) Uani 1 1 d . .
H21A H 0.3827 0.0047 0.6272 0.097 Uiso 1 1 calc R U
C22 C 0.4005(5) -0.0839(6) 0.7240(4) 0.086(2) Uani 1 1 d . .
H22A H 0.3306 -0.1139 0.7075 0.103 Uiso 1 1 calc R U
C23 C 0.4718(5) -0.1101(5) 0.7966(4) 0.0780(19) Uani 1 1 d . .
H23A H 0.4515 -0.1601 0.8286 0.094 Uiso 1 1 calc R U
C24 C 0.5726(4) -0.0627(4) 0.8219(3) 0.0550(12) Uani 1 1 d . .
H24A H 0.6185 -0.0768 0.8730 0.066 Uiso 1 1 calc R U
C25 C 1.0562(4) 0.1771(3) 1.1694(3) 0.0451(10) Uani 1 1 d . .
C26 C 1.1081(5) 0.1992(5) 1.3158(3) 0.0770(17) Uani 1 1 d . .
H26A H 1.0690 0.1994 1.3559 0.116 Uiso 1 1 calc R U
H26B H 1.1623 0.1444 1.3272 0.116 Uiso 1 1 calc R U
H26C H 1.1443 0.2652 1.3161 0.116 Uiso 1 1 calc R U
C27 C 0.9136(5) 0.1729(6) 1.2352(4) 0.0859(19) Uani 1 1 d . .
H27A H 0.9070 0.1776 1.2888 0.129 Uiso 1 1 calc R U
H27B H 0.8722 0.2283 1.2032 0.129 Uiso 1 1 calc R U
H27C H 0.8852 0.1068 1.2124 0.129 Uiso 1 1 calc R U
C28 C 1.1741(4) 0.1915(4) 1.1691(3) 0.0587(12) Uani 1 1 d . .
H28A H 1.2196 0.2012 1.2231 0.088 Uiso 1 1 calc R U
H28B H 1.1984 0.1307 1.1465 0.088 Uiso 1 1 calc R U
H28C H 1.1797 0.2516 1.1376 0.088 Uiso 1 1 calc R U

loop_
_atom_site_aniso_label
_atom_site_aniso_U_11
_atom_site_aniso_U_22
_atom_site_aniso_U_33
_atom_site_aniso_U_23
_atom_site_aniso_U_13
_atom_site_aniso_U_12
Dy1 0.03122(11) 0.02256(10) 0.03550(11) -0.00231(7) 0.00509(7) 0.00000(7)
N1 0.046(2) 0.0221(15) 0.050(2) -0.0002(14) 0.0101(16) -0.0017(14)
N2 0.046(2) 0.0233(17) 0.082(3) -0.0078(17) 0.0118(19) -0.0043(15)
N3 0.078(3) 0.050(2) 0.044(2) -0.0100(18) 0.007(2) -0.001(2)
O1 0.0319(13) 0.0252(12) 0.0379(14) -0.0002(10) 0.0119(11) 0.0002(10)
O2 0.0415(16) 0.0261(14) 0.067(2) -0.0036(13) 0.0026(14) 0.0023(12)
O3 0.061(2) 0.0281(16) 0.097(3) -0.0089(16) 0.0156(19) 0.0043(14)
O4 0.0402(15) 0.0356(15) 0.0502(17) -0.0060(12) 0.0172(13) 0.0032(12)
O5 0.0424(16) 0.0570(19) 0.0342(15) -0.0021(13) 0.0069(12) -0.0092(13)
O6 0.0419(15) 0.0436(17) 0.0382(16) -0.0057(12) 0.0080(12) -0.0050(13)
O7 0.0472(17) 0.0596(19) 0.0399(17) -0.0094(14) 0.0052(14) -0.0049(15)
C1 0.0314(19) 0.036(2) 0.034(2) -0.0008(16) 0.0064(15) -0.0030(16)
C2 0.033(2) 0.043(2) 0.037(2) -0.0048(17) 0.0087(16) -0.0021(17)
C3 0.042(2) 0.059(3) 0.067(3) -0.005(2) 0.023(2) 0.002(2)
C4 0.042(3) 0.067(3) 0.094(4) 0.005(3) 0.033(3) -0.007(2)
C5 0.049(3) 0.051(3) 0.078(3) 0.005(2) 0.021(2) -0.015(2)
C6 0.037(2) 0.040(2) 0.045(2) 0.0004(18) 0.0078(18) -0.0091(17)
C7 0.048(2) 0.026(2) 0.061(3) 0.0030(18) 0.008(2) -0.0100(17)
C8 0.054(3) 0.028(2) 0.054(3) -0.0027(18) 0.009(2) 0.0034(18)
C9 0.078(4) 0.053(3) 0.125(5) 0.009(3) 0.064(4) 0.022(3)
C10 0.059(3) 0.069(3) 0.055(3) -0.002(2) 0.019(2) -0.015(2)
C11 0.071(4) 0.081(4) 0.086(4) -0.009(3) 0.041(3) -0.020(3)
C12 0.096(5) 0.077(4) 0.077(4) -0.003(3) 0.053(4) -0.010(3)
C13 0.089(5) 0.098(5) 0.049(3) 0.000(3) 0.025(3) 0.007(4)
C14 0.067(3) 0.085(4) 0.048(3) -0.001(3) 0.017(2) 0.002(3)
C15 0.053(3) 0.037(2) 0.046(2) 0.0033(18) 0.016(2) -0.0005(19)
C16 0.046(2) 0.031(2) 0.039(2) 0.0041(16) 0.0090(18) 0.0023(17)
C17 0.047(2) 0.037(2) 0.036(2) 0.0014(17) 0.0019(18) -0.0028(18)
C18 0.040(2) 0.0290(19) 0.045(2) -0.0018(17) 0.0056(18) 0.0023(16)
C19 0.041(2) 0.045(2) 0.050(2) -0.0141(19) 0.0110(19) -0.0032(19)
C20 0.049(3) 0.066(3) 0.055(3) -0.014(2) 0.004(2) -0.004(2)
C21 0.051(3) 0.111(5) 0.066(4) -0.029(4) -0.007(3) -0.003(3)
C22 0.052(3) 0.119(5) 0.094(5) -0.042(4) 0.031(3) -0.035(3)
C23 0.069(4) 0.100(5) 0.080(4) -0.029(3) 0.046(3) -0.032(3)
C24 0.051(3) 0.067(3) 0.051(3) -0.014(2) 0.020(2) -0.009(2)
C25 0.055(3) 0.029(2) 0.047(3) -0.0062(18) 0.007(2) 0.0014(18)
C26 0.106(5) 0.077(4) 0.038(3) -0.006(2) 0.005(3) -0.014(3)
C27 0.085(4) 0.109(5) 0.076(4) -0.020(4) 0.043(3) -0.013(4)
C28 0.051(3) 0.046(3) 0.071(3) -0.008(2) 0.006(2) 0.001(2)

loop_
_atom_type_symbol
_atom_type_description
_atom_type_scat_dispersion_real
_atom_type_scat_dispersion_imag
_atom_type_scat_source
C C 0.0033 0.0016 'International Tables Vol C Tables 4.2.6.8 and 6.1.1.4'
H H 0.0000 0.0000 'International Tables Vol C Tables 4.2.6.8 and 6.1.1.4'
N N 0.0061 0.0033 'International Tables Vol C Tables 4.2.6.8 and 6.1.1.4'
O O 0.0106 0.0060 'International Tables Vol C Tables 4.2.6.8 and 6.1.1.4'
Dy Dy -0.1892 4.4098 'International Tables Vol C Tables 4.2.6.8 and 6.1.1.4'

loop_
_geom_angle_atom_site_label_1
_geom_angle_atom_site_label_2
_geom_angle_atom_site_label_3
_geom_angle
_geom_angle_site_symmetry_1
_geom_angle_site_symmetry_3
O2 Dy1 O5 95.65(11) . .
O2 Dy1 O6 86.03(10) . .
O5 Dy1 O6 71.68(10) . .
O2 Dy1 O1 139.44(9) . .
O5 Dy1 O1 76.35(10) . .
O6 Dy1 O1 126.49(9) . .
O2 Dy1 O7 85.39(11) . .
O5 Dy1 O7 149.42(11) . .
O6 Dy1 O7 138.69(10) . .
O1 Dy1 O7 83.09(10) . .
O2 Dy1 O1 143.15(10) . 3_757
O5 Dy1 O1 110.83(9) . 3_757
O6 Dy1 O1 78.93(9) . 3_757
O1 Dy1 O1 73.85(9) . 3_757
O7 Dy1 O1 84.23(10) . 3_757
O2 Dy1 N1 65.42(10) . .
O5 Dy1 N1 77.32(11) . .
O6 Dy1 N1 135.14(11) . .
O1 Dy1 N1 74.05(9) . .
O7 Dy1 N1 75.40(11) . .
O1 Dy1 N1 143.64(10) 3_757 .
O2 Dy1 O4 77.86(10) . 3_757
O5 Dy1 O4 140.59(10) . 3_757
O6 Dy1 O4 69.12(10) . 3_757
O1 Dy1 O4 132.29(9) . 3_757
O7 Dy1 O4 69.57(10) . 3_757
O1 Dy1 O4 65.38(9) 3_757 3_757
N1 Dy1 O4 130.58(10) . 3_757
O2 Dy1 Dy1 167.36(8) . 3_757
O5 Dy1 Dy1 94.39(8) . 3_757
O6 Dy1 Dy1 104.44(7) . 3_757
O1 Dy1 Dy1 37.14(6) . 3_757
O7 Dy1 Dy1 82.06(8) . 3_757
O1 Dy1 Dy1 36.71(6) 3_757 3_757
N1 Dy1 Dy1 109.58(8) . 3_757
O4 Dy1 Dy1 99.03(6) 3_757 3_757
C7 N1 N2 116.9(3) . .
C7 N1 Dy1 131.0(3) . .
N2 N1 Dy1 112.0(2) . .
C8 N2 N1 118.3(3) . .
C8 N2 H2A 120.9 . .
N1 N2 H2A 120.9 . .
C25 N3 C26 125.3(5) . .
C25 N3 C27 118.6(4) . .
C26 N3 C27 116.1(5) . .
C1 O1 Dy1 132.1(2) . .
C1 O1 Dy1 120.6(2) . 3_757
Dy1 O1 Dy1 106.15(9) . 3_757
C8 O2 Dy1 125.7(3) . .
C2 O4 C9 117.6(3) . .
C2 O4 Dy1 117.0(2) . 3_757
C9 O4 Dy1 123.3(3) . 3_757
C16 O5 Dy1 139.5(3) . .
C18 O6 Dy1 138.4(3) . .
C25 O7 Dy1 155.4(3) . .
O1 C1 C2 119.3(3) . .
O1 C1 C6 123.9(3) . .
C2 C1 C6 116.7(3) . .
O4 C2 C3 122.8(4) . .
O4 C2 C1 114.7(3) . .
C3 C2 C1 122.5(4) . .
C4 C3 C2 119.8(4) . .
C4 C3 H3A 120.1 . .
C2 C3 H3A 120.1 . .
C5 C4 C3 119.8(4) . .
C5 C4 H4A 120.1 . .
C3 C4 H4A 120.1 . .
C4 C5 C6 122.2(5) . .
C4 C5 H5A 118.9 . .
C6 C5 H5A 118.9 . .
C5 C6 C1 118.9(4) . .
C5 C6 C7 115.8(4) . .
C1 C6 C7 125.3(4) . .
N1 C7 C6 125.8(4) . .
N1 C7 H7A 117.1 . .
C6 C7 H7A 117.1 . .
O3 C8 O2 127.1(4) . .
O3 C8 N2 117.6(4) . .
O2 C8 N2 115.4(3) . .
O4 C9 H9A 109.5 . .
O4 C9 H9B 109.5 . .
H9A C9 H9B 109.5 . .
O4 C9 H9C 109.5 . .
H9A C9 H9C 109.5 . .
H9B C9 H9C 109.5 . .
C15 C10 C11 120.6(5) . .
C15 C10 H10A 119.7 . .
C11 C10 H10A 119.7 . .
C12 C11 C10 119.7(6) . .
C12 C11 H11A 120.1 . .
C10 C11 H11A 120.1 . .
C13 C12 C11 119.1(5) . .
C13 C12 H12A 120.4 . .
C11 C12 H12A 120.4 . .
C12 C13 C14 122.1(6) . .
C12 C13 H13A 118.9 . .
C14 C13 H13A 118.9 . .
C13 C14 C15 119.2(5) . .
C13 C14 H14A 120.4 . .
C15 C14 H14A 120.4 . .
C10 C15 C14 119.2(5) . .
C10 C15 C16 118.1(4) . .
C14 C15 C16 122.7(4) . .
O5 C16 C17 123.0(4) . .
O5 C16 C15 116.1(4) . .
C17 C16 C15 120.9(4) . .
C18 C17 C16 123.3(4) . .
C18 C17 H17A 118.3 . .
C16 C17 H17A 118.3 . .
O6 C18 C17 123.9(4) . .
O6 C18 C19 115.9(4) . .
C17 C18 C19 120.1(4) . .
C24 C19 C20 118.8(4) . .
C24 C19 C18 118.8(4) . .
C20 C19 C18 122.4(4) . .
C21 C20 C19 119.4(5) . .
C21 C20 H20A 120.3 . .
C19 C20 H20A 120.3 . .
C22 C21 C20 121.0(6) . .
C22 C21 H21A 119.5 . .
C20 C21 H21A 119.5 . .
C21 C22 C23 119.9(5) . .
C21 C22 H22A 120.0 . .
C23 C22 H22A 120.0 . .
C24 C23 C22 119.8(6) . .
C24 C23 H23A 120.1 . .
C22 C23 H23A 120.1 . .
C23 C24 C19 120.9(5) . .
C23 C24 H24A 119.6 . .
C19 C24 H24A 119.6 . .
O7 C25 N3 121.4(4) . .
O7 C25 C28 118.8(4) . .
N3 C25 C28 119.7(4) . .
N3 C26 H26A 109.5 . .
N3 C26 H26B 109.5 . .
H26A C26 H26B 109.5 . .
N3 C26 H26C 109.5 . .
H26A C26 H26C 109.5 . .
H26B C26 H26C 109.5 . .
N3 C27 H27A 109.5 . .
N3 C27 H27B 109.5 . .
H27A C27 H27B 109.5 . .
N3 C27 H27C 109.5 . .
H27A C27 H27C 109.5 . .
H27B C27 H27C 109.5 . .
C25 C28 H28A 109.5 . .
C25 C28 H28B 109.5 . .
H28A C28 H28B 109.5 . .
C25 C28 H28C 109.5 . .
H28A C28 H28C 109.5 . .
H28B C28 H28C 109.5 . .

loop_
_geom_bond_atom_site_label_1
_geom_bond_atom_site_label_2
_geom_bond_distance
_geom_bond_site_symmetry_2
Dy1 O2 2.281(3) .
Dy1 O5 2.282(3) .
Dy1 O6 2.304(3) .
Dy1 O1 2.348(2) .
Dy1 O7 2.366(3) .
Dy1 O1 2.371(2) 3_757
Dy1 N1 2.486(3) .
Dy1 O4 2.510(3) 3_757
Dy1 Dy1 3.7725(4) 3_757
N1 C7 1.278(5) .
N1 N2 1.380(4) .
N2 C8 1.376(6) .
N2 H2A 0.8600 .
N3 C25 1.308(6) .
N3 C26 1.457(6) .
N3 C27 1.466(7) .
O1 C1 1.339(4) .
O1 Dy1 2.371(2) 3_757
O2 C8 1.277(5) .
O3 C8 1.232(5) .
O4 C2 1.369(5) .
O4 C9 1.432(5) .
O4 Dy1 2.510(3) 3_757
O5 C16 1.271(5) .
O6 C18 1.268(5) .
O7 C25 1.241(5) .
C1 C2 1.410(5) .
C1 C6 1.419(6) .
C2 C3 1.378(6) .
C3 C4 1.373(7) .
C3 H3A 0.9300 .
C4 C5 1.358(7) .
C4 H4A 0.9300 .
C5 C6 1.407(6) .
C5 H5A 0.9300 .
C6 C7 1.439(6) .
C7 H7A 0.9300 .
C9 H9A 0.9600 .
C9 H9B 0.9600 .
C9 H9C 0.9600 .
C10 C15 1.384(7) .
C10 C11 1.389(8) .
C10 H10A 0.9300 .
C11 C12 1.379(9) .
C11 H11A 0.9300 .
C12 C13 1.364(9) .
C12 H12A 0.9300 .
C13 C14 1.375(8) .
C13 H13A 0.9300 .
C14 C15 1.387(7) .
C14 H14A 0.9300 .
C15 C16 1.501(6) .
C16 C17 1.399(6) .
C17 C18 1.395(6) .
C17 H17A 0.9300 .
C18 C19 1.503(6) .
C19 C24 1.379(7) .
C19 C20 1.386(6) .
C20 C21 1.375(7) .
C20 H20A 0.9300 .
C21 C22 1.357(9) .
C21 H21A 0.9300 .
C22 C23 1.370(10) .
C22 H22A 0.9300 .
C23 C24 1.364(7) .
C23 H23A 0.9300 .
C24 H24A 0.9300 .
C25 C28 1.498(6) .
C26 H26A 0.9600 .
C26 H26B 0.9600 .
C26 H26C 0.9600 .
C27 H27A 0.9600 .
C27 H27B 0.9600 .
C27 H27C 0.9600 .
C28 H28A 0.9600 .
C28 H28B 0.9600 .
C28 H28C 0.9600 .

loop_
_geom_torsion_atom_site_label_1
_geom_torsion_atom_site_label_2
_geom_torsion_atom_site_label_3
_geom_torsion_atom_site_label_4
_geom_torsion
_geom_torsion_site_symmetry_1
C7 N1 N2 C8 164.4(4) .
Dy1 N1 N2 C8 -17.4(5) .
Dy1 O1 C1 C2 -151.4(3) .
Dy1 O1 C1 C2 14.5(4) 3_757
Dy1 O1 C1 C6 29.4(5) .
Dy1 O1 C1 C6 -164.7(3) 3_757
C9 O4 C2 C3 3.6(6) .
Dy1 O4 C2 C3 168.0(3) 3_757
C9 O4 C2 C1 -176.9(4) .
Dy1 O4 C2 C1 -12.5(4) 3_757
O1 C1 C2 O4 -0.5(5) .
C6 C1 C2 O4 178.7(3) .
O1 C1 C2 C3 179.0(4) .
C6 C1 C2 C3 -1.8(6) .
O4 C2 C3 C4 -179.7(4) .
C1 C2 C3 C4 0.8(7) .
C2 C3 C4 C5 1.3(9) .
C3 C4 C5 C6 -2.5(9) .
C4 C5 C6 C1 1.4(7) .
C4 C5 C6 C7 -179.6(5) .
O1 C1 C6 C5 179.9(4) .
C2 C1 C6 C5 0.7(6) .
O1 C1 C6 C7 1.0(6) .
C2 C1 C6 C7 -178.2(4) .
N2 N1 C7 C6 179.9(4) .
Dy1 N1 C7 C6 2.0(7) .
C5 C6 C7 N1 164.7(4) .
C1 C6 C7 N1 -16.4(7) .
Dy1 O2 C8 O3 -170.3(4) .
Dy1 O2 C8 N2 9.7(6) .
N1 N2 C8 O3 -173.0(4) .
N1 N2 C8 O2 7.0(7) .
C15 C10 C11 C12 0.1(8) .
C10 C11 C12 C13 1.2(9) .
C11 C12 C13 C14 -1.4(10) .
C12 C13 C14 C15 0.2(10) .
C11 C10 C15 C14 -1.3(7) .
C11 C10 C15 C16 177.7(5) .
C13 C14 C15 C10 1.1(8) .
C13 C14 C15 C16 -177.8(5) .
Dy1 O5 C16 C17 7.8(7) .
Dy1 O5 C16 C15 -170.0(3) .
C10 C15 C16 O5 11.3(6) .
C14 C15 C16 O5 -169.8(4) .
C10 C15 C16 C17 -166.6(4) .
C14 C15 C16 C17 12.4(7) .
O5 C16 C17 C18 -3.9(6) .
C15 C16 C17 C18 173.7(4) .
Dy1 O6 C18 C17 -0.3(6) .
Dy1 O6 C18 C19 175.4(3) .
C16 C17 C18 O6 0.6(6) .
C16 C17 C18 C19 -174.9(4) .
O6 C18 C19 C24 -35.3(6) .
C17 C18 C19 C24 140.6(4) .
O6 C18 C19 C20 145.7(4) .
C17 C18 C19 C20 -38.4(6) .
C24 C19 C20 C21 0.7(7) .
C18 C19 C20 C21 179.6(5) .
C19 C20 C21 C22 -3.0(9) .
C20 C21 C22 C23 1.3(10) .
C21 C22 C23 C24 2.6(10) .
C22 C23 C24 C19 -4.9(8) .
C20 C19 C24 C23 3.2(7) .
C18 C19 C24 C23 -175.8(4) .
Dy1 O7 C25 N3 -166.1(5) .
Dy1 O7 C25 C28 15.6(10) .
C26 N3 C25 O7 -179.1(5) .
C27 N3 C25 O7 -1.4(7) .
C26 N3 C25 C28 -0.8(7) .
C27 N3 C25 C28 176.9(5) .
